data_7002213
loop_
_publ_author_name
'Hudson, Zachary D.'
'Sanghvi, Chinar D.'
'Rhine, Melody A.'
'Ng, Julia J.'
'Bunge, Scott D.'
'Hardcastle, Kenneth I.'
'Saadein, Mohammad R.'
'MacBeth, Cora E.'
'Eichler, Jack F.'

_publ_section_title
;
 Synthesis and characterization of gold(iii) complexes possessing
 2,9-dialkylphenanthroline ligands: to bind or not to bind?
;
_journal_issue 36
_journal_name_full 'Dalton Transactions'
_journal_page_first 7473
_journal_page_last 7480
_journal_paper_doi 10.1039/b823215f
_journal_year 2009
_chemical_formula_moiety 'C20 H24 Au Cl3 N2'
_chemical_formula_sum 'C20 H24 Au Cl3 N2'
_chemical_formula_weight 595.73
_chemical_name_common (3)
_chemical_name_systematic
;
?
;
_space_group_IT_number 2
_symmetry_cell_setting triclinic
_symmetry_space_group_name_Hall '-P 1'
_symmetry_space_group_name_H-M 'P -1'
_atom_sites_solution_hydrogens geom
_atom_sites_solution_primary direct
_atom_sites_solution_secondary difmap
_audit_creation_method SHELXL-97
_cell_angle_alpha 107.374(4)
_cell_angle_beta 102.677(3)
_cell_angle_gamma 90.992(3)
_cell_formula_units_Z 6
_cell_length_a 14.3221(6)
_cell_length_b 15.3810(7)
_cell_length_c 15.9327(8)
_cell_measurement_reflns_used 2593
_cell_measurement_temperature 173(2)
_cell_measurement_theta_max 21.16
_cell_measurement_theta_min 2.24
_cell_volume 3255.0(3)
_computing_cell_refinement 'Bruker SAINT'
_computing_data_collection 'Bruker APEX2'
_computing_data_reduction 'Bruker SAINT'
_computing_molecular_graphics 'Bruker SHELXTL'
_computing_structure_refinement 'SHELXL-97 (Sheldrick, 1997)'
_computing_structure_solution 'SHELXS-97 (Sheldrick, 1990)'
_diffrn_ambient_temperature 173(2)
_diffrn_measured_fraction_theta_full 0.956
_diffrn_measured_fraction_theta_max 0.956
_diffrn_measurement_device_type 'Bruker APEX-II CCD'
_diffrn_measurement_method '\f and \w scans'
_diffrn_radiation_monochromator graphite
_diffrn_radiation_source 'fine-focus sealed tube'
_diffrn_radiation_type MoK\a
_diffrn_radiation_wavelength 0.71073
_diffrn_reflns_av_R_equivalents 0.0595
_diffrn_reflns_av_sigmaI/netI 0.1165
_diffrn_reflns_limit_h_max 17
_diffrn_reflns_limit_h_min -17
_diffrn_reflns_limit_k_max 18
_diffrn_reflns_limit_k_min -19
_diffrn_reflns_limit_l_max 15
_diffrn_reflns_limit_l_min -19
_diffrn_reflns_number 22063
_diffrn_reflns_theta_full 26.36
_diffrn_reflns_theta_max 26.36
_diffrn_reflns_theta_min 1.39
_diffrn_standards_number 0
_exptl_absorpt_coefficient_mu 7.155
_exptl_absorpt_correction_T_max 0.7628
_exptl_absorpt_correction_T_min 0.2151
_exptl_absorpt_correction_type multi-scan
_exptl_absorpt_process_details sadabs
_exptl_crystal_colour orange
_exptl_crystal_density_diffrn 1.823
_exptl_crystal_density_method 'not measured'
_exptl_crystal_description plate
_exptl_crystal_F_000 1728
_exptl_crystal_size_max 0.31
_exptl_crystal_size_mid 0.13
_exptl_crystal_size_min 0.04
_refine_diff_density_max 2.291
_refine_diff_density_min -2.307
_refine_diff_density_rms 0.225
_refine_ls_extinction_method none
_refine_ls_goodness_of_fit_ref 1.013
_refine_ls_hydrogen_treatment constr
_refine_ls_matrix_type full
_refine_ls_number_parameters 709
_refine_ls_number_reflns 12705
_refine_ls_number_restraints 0
_refine_ls_restrained_S_all 1.013
_refine_ls_R_factor_all 0.1094
_refine_ls_R_factor_gt 0.0605
_refine_ls_shift/su_max 0.013
_refine_ls_shift/su_mean 0.000
_refine_ls_structure_factor_coef Fsqd
_refine_ls_weighting_details 'calc w=1/[\s^2^(Fo^2^)+(0.0543P)^2^+0.0000P] where P=(Fo^2^+2Fc^2^)/3'
_refine_ls_weighting_scheme calc
_refine_ls_wR_factor_gt 0.1257
_refine_ls_wR_factor_ref 0.1488
_reflns_number_gt 7842
_reflns_number_total 12705
_reflns_threshold_expression >2sigma(I)
_cod_data_source_file b823215f.txt
_cod_data_source_block jfe_x11_27s
_cod_depositor_comments
;
The following automatic conversions were performed:
'_symmetry_cell_setting' value 'Triclinic' changed to 'triclinic'
according to '/home/saulius/struct/CIF-dictionaries/cif_core.dic'
dictionary named 'cif_core.dic' version 2.4.1 from 2010-06-29.

Automatic conversion script
Id: cif_fix_enum 1527 2010-12-29 10:47:43Z saulius 
;
_cod_original_sg_symbol_H-M P-1
_cod_database_code 7002213

loop_
_symmetry_equiv_pos_as_xyz
'x, y, z'
'-x, -y, -z'

loop_
_atom_site_label
_atom_site_type_symbol
_atom_site_fract_x
_atom_site_fract_y
_atom_site_fract_z
_atom_site_U_iso_or_equiv
_atom_site_adp_type
_atom_site_occupancy
_atom_site_symmetry_multiplicity
_atom_site_calc_flag
_atom_site_refinement_flags
_atom_site_disorder_assembly
_atom_site_disorder_group
Au1 Au 0.78481(3) 0.67337(3) 0.09247(3) 0.03685(14) Uani 1 1 d . . .
Au1A Au 0.70875(3) 0.43279(3) 0.41623(3) 0.03080(13) Uani 1 1 d . . .
Au1B Au 0.57671(4) 0.09933(3) 0.75029(3) 0.04152(15) Uani 1 1 d . . .
C1 C 0.9230(14) 0.2635(10) 0.1277(11) 0.097(7) Uani 1 1 d . . .
H1A H 0.8851 0.2464 0.1655 0.146 Uiso 1 1 calc R . .
H1B H 0.9912 0.2592 0.1517 0.146 Uiso 1 1 calc R . .
H1C H 0.9027 0.2220 0.0656 0.146 Uiso 1 1 calc R . .
C2 C 0.9074(11) 0.3601(9) 0.1280(10) 0.065(4) Uani 1 1 d . . .
H2A H 0.9172 0.3999 0.1914 0.078 Uiso 1 1 calc R . .
H2B H 0.9563 0.3816 0.1015 0.078 Uiso 1 1 calc R . .
C3 C 0.8091(9) 0.3700(8) 0.0760(8) 0.045(3) Uani 1 1 d . . .
H3A H 0.7603 0.3498 0.1033 0.054 Uiso 1 1 calc R . .
H3B H 0.7988 0.3293 0.0129 0.054 Uiso 1 1 calc R . .
C4 C 0.7944(9) 0.4692(8) 0.0750(8) 0.042(3) Uani 1 1 d . . .
H4A H 0.7967 0.5078 0.1376 0.050 Uiso 1 1 calc R . .
H4B H 0.8492 0.4919 0.0564 0.050 Uiso 1 1 calc R . .
C5 C 0.7036(8) 0.4826(8) 0.0150(7) 0.037(3) Uani 1 1 d . . .
C6 C 0.6357(9) 0.4093(8) -0.0387(7) 0.036(3) Uani 1 1 d . . .
H6 H 0.6472 0.3496 -0.0355 0.044 Uiso 1 1 calc R . .
C7 C 0.5554(9) 0.4205(9) -0.0941(8) 0.044(3) Uani 1 1 d . . .
H7 H 0.5118 0.3690 -0.1305 0.053 Uiso 1 1 calc R . .
C8 C 0.5355(9) 0.5085(9) -0.0987(8) 0.042(3) Uani 1 1 d . . .
C9 C 0.4497(9) 0.5244(10) -0.1559(8) 0.049(4) Uani 1 1 d . . .
H9 H 0.4055 0.4742 -0.1942 0.059 Uiso 1 1 calc R . .
C10 C 0.4313(9) 0.6091(10) -0.1558(9) 0.050(4) Uani 1 1 d . . .
H10 H 0.3719 0.6186 -0.1909 0.060 Uiso 1 1 calc R . .
C11 C 0.4988(8) 0.6859(9) -0.1041(8) 0.039(3) Uani 1 1 d . . .
C12 C 0.4845(10) 0.7758(10) -0.1059(9) 0.050(4) Uani 1 1 d . . .
H12 H 0.4258 0.7881 -0.1399 0.060 Uiso 1 1 calc R . .
C13 C 0.5530(11) 0.8440(10) -0.0602(10) 0.056(4) Uani 1 1 d . . .
H13 H 0.5443 0.9045 -0.0622 0.067 Uiso 1 1 calc R . .
C14 C 0.6400(9) 0.8236(9) -0.0080(8) 0.045(3) Uani 1 1 d . . .
C15 C 0.7173(11) 0.9015(9) 0.0435(11) 0.064(4) Uani 1 1 d . . .
H15A H 0.7190 0.9430 0.0067 0.077 Uiso 1 1 calc R . .
H15B H 0.7805 0.8762 0.0525 0.077 Uiso 1 1 calc R . .
C16 C 0.7013(18) 0.9568(13) 0.1359(13) 0.115(8) Uani 1 1 d . . .
H16A H 0.6528 0.9196 0.1492 0.138 Uiso 1 1 calc R . .
H16B H 0.7621 0.9591 0.1806 0.138 Uiso 1 1 calc R . .
C17 C 0.678(5) 1.031(2) 0.153(3) 0.49(6) Uani 1 1 d . . .
H17A H 0.6203 1.0300 0.1047 0.589 Uiso 1 1 calc R . .
H17B H 0.7293 1.0694 0.1447 0.589 Uiso 1 1 calc R . .
C18 C 0.655(3) 1.0818(18) 0.2393(19) 0.200(15) Uani 1 1 d . . .
H18A H 0.6031 1.0472 0.2498 0.300 Uiso 1 1 calc R . .
H18B H 0.6346 1.1417 0.2367 0.300 Uiso 1 1 calc R . .
H18C H 0.7122 1.0904 0.2887 0.300 Uiso 1 1 calc R . .
C19 C 0.5875(8) 0.6737(8) -0.0477(7) 0.035(3) Uani 1 1 d . . .
C20 C 0.6035(7) 0.5826(7) -0.0449(7) 0.029(3) Uani 1 1 d . . .
C1A C 0.989(2) 0.7689(16) 0.6111(19) 0.187(15) Uani 1 1 d . . .
H1A1 H 1.0176 0.7836 0.6759 0.280 Uiso 1 1 calc R . .
H1A2 H 0.9908 0.8244 0.5931 0.280 Uiso 1 1 calc R . .
H1A3 H 1.0245 0.7232 0.5768 0.280 Uiso 1 1 calc R . .
C2A C 0.8911(16) 0.7330(14) 0.5926(19) 0.137(11) Uani 1 1 d . . .
H2A1 H 0.8616 0.7146 0.5269 0.164 Uiso 1 1 calc R . .
H2A2 H 0.8531 0.7792 0.6246 0.164 Uiso 1 1 calc R . .
C3A C 0.8956(11) 0.6391(9) 0.6314(10) 0.066(4) Uani 1 1 d . . .
H3A1 H 0.9303 0.6576 0.6959 0.079 Uiso 1 1 calc R . .
H3A2 H 0.8295 0.6146 0.6265 0.079 Uiso 1 1 calc R . .
C4A C 0.9462(9) 0.5664(9) 0.5762(9) 0.047(3) Uani 1 1 d . . .
H4A1 H 0.9219 0.5601 0.5113 0.056 Uiso 1 1 calc R . .
H4A2 H 1.0158 0.5860 0.5928 0.056 Uiso 1 1 calc R . .
C5A C 0.9322(10) 0.4759(8) 0.5899(8) 0.044(3) Uani 1 1 d . . .
C6A C 1.0049(8) 0.4415(10) 0.6439(8) 0.043(3) Uani 1 1 d . . .
H6A H 1.0651 0.4763 0.6723 0.052 Uiso 1 1 calc R . .
C7A C 0.9889(9) 0.3586(11) 0.6553(8) 0.053(4) Uani 1 1 d . . .
H7A H 1.0381 0.3362 0.6918 0.064 Uiso 1 1 calc R . .
C8A C 0.9010(8) 0.3063(9) 0.6139(8) 0.040(3) Uani 1 1 d . . .
C9A C 0.8796(9) 0.2199(9) 0.6247(8) 0.042(3) Uani 1 1 d . . .
H9A H 0.9271 0.1940 0.6594 0.050 Uiso 1 1 calc R . .
C10A C 0.7932(10) 0.1757(9) 0.5863(8) 0.048(3) Uani 1 1 d . . .
H10A H 0.7788 0.1194 0.5958 0.057 Uiso 1 1 calc R . .
C11A C 0.7205(9) 0.2113(8) 0.5302(8) 0.036(3) Uani 1 1 d . . .
C12A C 0.6280(10) 0.1641(8) 0.4900(9) 0.044(3) Uani 1 1 d . . .
H12A H 0.6130 0.1083 0.5003 0.053 Uiso 1 1 calc R . .
C13A C 0.5607(8) 0.1982(8) 0.4366(8) 0.036(3) Uani 1 1 d . . .
H13A H 0.4983 0.1672 0.4111 0.043 Uiso 1 1 calc R . .
C14A C 0.5832(8) 0.2786(8) 0.4195(8) 0.036(3) Uani 1 1 d . . .
C15A C 0.5124(7) 0.3164(7) 0.3575(7) 0.030(3) Uani 1 1 d . . .
H15C H 0.5411 0.3198 0.3073 0.035 Uiso 1 1 calc R . .
H15D H 0.5030 0.3796 0.3915 0.035 Uiso 1 1 calc R . .
C16A C 0.4145(9) 0.2628(8) 0.3171(8) 0.041(3) Uani 1 1 d . . .
H16C H 0.3858 0.2575 0.3667 0.049 Uiso 1 1 calc R . .
H16D H 0.4227 0.2002 0.2803 0.049 Uiso 1 1 calc R . .
C17A C 0.3456(8) 0.3077(8) 0.2576(8) 0.039(3) Uani 1 1 d . . .
H17C H 0.3290 0.3661 0.2959 0.047 Uiso 1 1 calc R . .
H17D H 0.3777 0.3214 0.2134 0.047 Uiso 1 1 calc R . .
C18A C 0.2545(8) 0.2456(9) 0.2075(8) 0.047(3) Uani 1 1 d . . .
H18D H 0.2713 0.1850 0.1759 0.071 Uiso 1 1 calc R . .
H18E H 0.2161 0.2716 0.1634 0.071 Uiso 1 1 calc R . .
H18F H 0.2174 0.2401 0.2508 0.071 Uiso 1 1 calc R . .
C19A C 0.7406(8) 0.2923(7) 0.5149(7) 0.032(3) Uani 1 1 d . . .
C20A C 0.8325(8) 0.3439(8) 0.5577(7) 0.032(3) Uani 1 1 d . . .
C1B C 1.004(2) -0.0116(19) 0.858(3) 0.28(3) Uani 1 1 d . . .
H1B1 H 1.0463 -0.0343 0.8170 0.426 Uiso 1 1 calc R . .
H1B2 H 1.0047 -0.0499 0.8972 0.426 Uiso 1 1 calc R . .
H1B3 H 1.0261 0.0517 0.8948 0.426 Uiso 1 1 calc R . .
C2B C 0.9086(18) -0.0149(16) 0.806(2) 0.175(13) Uani 1 1 d . . .
H2B1 H 0.9029 -0.0654 0.7491 0.210 Uiso 1 1 calc R . .
H2B2 H 0.8658 -0.0346 0.8393 0.210 Uiso 1 1 calc R . .
C3B C 0.8696(18) 0.0553(16) 0.7823(18) 0.147(10) Uani 1 1 d . . .
H3B1 H 0.8073 0.0328 0.7379 0.176 Uiso 1 1 calc R . .
H3B2 H 0.9124 0.0802 0.7523 0.176 Uiso 1 1 calc R . .
C4B C 0.8530(15) 0.133(2) 0.8644(12) 0.143(12) Uani 1 1 d . . .
H4B1 H 0.8042 0.1103 0.8899 0.172 Uiso 1 1 calc R . .
H4B2 H 0.9136 0.1507 0.9118 0.172 Uiso 1 1 calc R . .
C5B C 0.8212(14) 0.2136(16) 0.8399(11) 0.094(7) Uani 1 1 d . . .
C6B C 0.8856(11) 0.3043(12) 0.8600(9) 0.063(4) Uani 1 1 d . . .
H6B H 0.9513 0.3137 0.8914 0.075 Uiso 1 1 calc R . .
C7B C 0.841(2) 0.3649(16) 0.8300(16) 0.128(11) Uani 1 1 d . . .
H7B H 0.8810 0.4205 0.8493 0.154 Uiso 1 1 calc R . .
C8B C 0.7602(16) 0.3725(17) 0.7825(13) 0.093(7) Uani 1 1 d . . .
C9B C 0.7204(19) 0.4355(11) 0.7458(14) 0.083(7) Uani 1 1 d . . .
H9B H 0.7599 0.4896 0.7559 0.099 Uiso 1 1 calc R . .
C10B C 0.634(2) 0.4292(15) 0.6981(18) 0.116(9) Uani 1 1 d . . .
H10B H 0.6103 0.4774 0.6758 0.139 Uiso 1 1 calc R . .
C11B C 0.5769(16) 0.3516(10) 0.6811(12) 0.076(6) Uani 1 1 d . . .
C12B C 0.481(2) 0.3440(16) 0.6292(15) 0.109(10) Uani 1 1 d . . .
H12B H 0.4589 0.3921 0.6062 0.131 Uiso 1 1 calc R . .
C13B C 0.4240(18) 0.2726(16) 0.6132(13) 0.106(9) Uani 1 1 d . . .
H13B H 0.3610 0.2671 0.5763 0.127 Uiso 1 1 calc R . .
C14B C 0.4532(11) 0.2054(11) 0.6483(9) 0.061(4) Uani 1 1 d . . .
C15B C 0.3820(10) 0.1257(12) 0.6383(12) 0.093(7) Uani 1 1 d . . .
H15E H 0.4089 0.0683 0.6101 0.111 Uiso 1 1 calc R . .
H15F H 0.3791 0.1259 0.6999 0.111 Uiso 1 1 calc R . .
C16B C 0.2811(14) 0.1220(17) 0.5851(15) 0.148(12) Uani 1 1 d . . .
H16E H 0.2813 0.1082 0.5204 0.178 Uiso 1 1 calc R . .
H16F H 0.2571 0.1831 0.6050 0.178 Uiso 1 1 calc R . .
C17B C 0.2127(17) 0.0519(19) 0.595(2) 0.201(18) Uani 1 1 d . . .
H17E H 0.2353 -0.0089 0.5700 0.241 Uiso 1 1 calc R . .
H17F H 0.2198 0.0624 0.6603 0.241 Uiso 1 1 calc R . .
C18B C 0.1154(18) 0.046(2) 0.556(2) 0.205(16) Uani 1 1 d . . .
H18G H 0.0888 0.1025 0.5850 0.308 Uiso 1 1 calc R . .
H18H H 0.0829 -0.0061 0.5646 0.308 Uiso 1 1 calc R . .
H18I H 0.1058 0.0378 0.4912 0.308 Uiso 1 1 calc R . .
C19B C 0.6074(13) 0.2772(9) 0.7145(10) 0.053(4) Uani 1 1 d . . .
C20B C 0.7010(14) 0.2824(10) 0.7650(11) 0.067(5) Uani 1 1 d . . .
Cl1 Cl 0.7042(3) 0.6911(2) 0.2050(2) 0.0500(8) Uani 1 1 d . . .
Cl2 Cl 0.8968(2) 0.7874(2) 0.1862(2) 0.0541(9) Uani 1 1 d . . .
Cl3 Cl 0.8703(2) 0.6424(2) -0.0177(2) 0.0515(9) Uani 1 1 d . . .
Cl1A Cl 0.6326(2) 0.5282(2) 0.5143(2) 0.0417(7) Uani 1 1 d . . .
Cl2A Cl 0.7413(2) 0.5471(2) 0.3613(2) 0.0431(8) Uani 1 1 d . . .
Cl3A Cl 0.7756(2) 0.3327(2) 0.3127(2) 0.0428(7) Uani 1 1 d . . .
Cl1B Cl 0.6023(3) 0.0082(2) 0.6152(2) 0.0485(8) Uani 1 1 d . . .
Cl2B Cl 0.5361(3) 0.1838(2) 0.8788(2) 0.0566(9) Uani 1 1 d . . .
Cl3B Cl 0.6125(4) -0.0143(3) 0.8119(3) 0.1017(18) Uani 1 1 d . . .
N1 N 0.6854(7) 0.5663(6) 0.0102(6) 0.032(2) Uani 1 1 d . . .
N2 N 0.6543(7) 0.7440(7) -0.0018(6) 0.037(2) Uani 1 1 d . . .
N1A N 0.8483(6) 0.4262(7) 0.5481(6) 0.035(2) Uani 1 1 d . . .
N2A N 0.6709(6) 0.3243(6) 0.4567(6) 0.030(2) Uani 1 1 d . . .
N1B N 0.7311(8) 0.2088(9) 0.7918(7) 0.058(3) Uani 1 1 d . . .
N2B N 0.5416(8) 0.2056(6) 0.6958(6) 0.040(3) Uani 1 1 d . . .

loop_
_atom_site_aniso_label
_atom_site_aniso_U_11
_atom_site_aniso_U_22
_atom_site_aniso_U_33
_atom_site_aniso_U_23
_atom_site_aniso_U_13
_atom_site_aniso_U_12
Au1 0.0278(3) 0.0436(3) 0.0330(3) 0.0104(2) -0.0034(2) 0.0022(2)
Au1A 0.0182(3) 0.0439(3) 0.0291(2) 0.0131(2) 0.00052(19) 0.00393(19)
Au1B 0.0494(4) 0.0372(3) 0.0412(3) 0.0131(2) 0.0157(2) 0.0053(2)
C1 0.141(18) 0.072(11) 0.065(11) 0.013(9) 0.004(11) 0.074(12)
C2 0.061(11) 0.062(9) 0.062(10) 0.007(8) 0.008(8) 0.035(8)
C3 0.050(9) 0.051(8) 0.030(7) 0.008(6) 0.007(6) 0.006(6)
C4 0.037(8) 0.044(7) 0.038(7) 0.014(6) -0.008(6) 0.019(6)
C5 0.021(7) 0.053(8) 0.026(6) -0.003(5) 0.001(5) 0.004(6)
C6 0.034(8) 0.042(7) 0.032(7) 0.009(5) 0.007(6) 0.005(5)
C7 0.046(9) 0.062(8) 0.021(6) 0.008(6) 0.010(6) 0.003(7)
C8 0.044(9) 0.056(8) 0.029(7) 0.016(6) 0.010(6) 0.011(6)
C9 0.036(8) 0.088(11) 0.019(6) 0.013(7) -0.001(6) 0.001(7)
C10 0.030(8) 0.081(10) 0.038(8) 0.018(7) 0.005(6) 0.015(7)
C11 0.026(7) 0.074(9) 0.025(6) 0.025(6) 0.007(5) 0.019(6)
C12 0.042(9) 0.080(10) 0.038(8) 0.032(7) 0.007(7) 0.029(8)
C13 0.064(11) 0.058(9) 0.058(9) 0.026(8) 0.031(9) 0.030(8)
C14 0.041(9) 0.060(9) 0.039(7) 0.020(7) 0.013(6) 0.012(7)
C15 0.062(11) 0.049(8) 0.084(12) 0.032(8) 0.004(9) 0.008(7)
C16 0.19(2) 0.074(13) 0.064(13) 0.004(10) 0.017(14) -0.046(14)
C17 1.21(17) 0.16(3) 0.34(6) 0.14(4) 0.57(9) 0.31(6)
C18 0.35(5) 0.14(2) 0.16(3) 0.08(2) 0.12(3) 0.12(3)
C19 0.027(7) 0.063(8) 0.018(6) 0.017(6) 0.003(5) 0.008(6)
C20 0.010(6) 0.043(7) 0.027(6) 0.006(5) -0.001(5) 0.000(5)
C1A 0.19(3) 0.098(19) 0.19(3) -0.002(18) -0.06(2) 0.05(2)
C2A 0.079(16) 0.084(14) 0.23(3) -0.017(16) 0.085(19) -0.005(12)
C3A 0.058(11) 0.054(9) 0.068(10) -0.007(8) 0.014(8) 0.001(7)
C4A 0.018(7) 0.066(9) 0.046(8) 0.011(7) -0.002(6) -0.006(6)
C5A 0.047(9) 0.044(7) 0.032(7) 0.000(6) 0.006(6) 0.000(6)
C6A 0.013(7) 0.086(10) 0.023(6) 0.015(7) -0.009(5) -0.001(6)
C7A 0.030(8) 0.103(12) 0.033(7) 0.033(8) 0.003(6) 0.028(8)
C8A 0.020(7) 0.082(9) 0.022(6) 0.023(6) 0.004(5) 0.003(6)
C9A 0.039(8) 0.059(8) 0.041(7) 0.033(7) 0.010(6) 0.020(7)
C10A 0.049(9) 0.062(9) 0.038(7) 0.026(7) 0.005(7) 0.021(7)
C11A 0.033(8) 0.044(7) 0.031(6) 0.012(5) 0.009(6) 0.003(6)
C12A 0.056(10) 0.032(6) 0.050(8) 0.016(6) 0.018(7) 0.009(6)
C13A 0.023(7) 0.045(7) 0.038(7) 0.011(6) 0.006(6) -0.008(5)
C14A 0.025(7) 0.040(7) 0.033(7) -0.002(5) 0.006(5) -0.002(5)
C15A 0.013(6) 0.047(7) 0.022(6) 0.010(5) -0.007(5) -0.002(5)
C16A 0.048(9) 0.039(7) 0.035(7) 0.005(6) 0.014(6) 0.007(6)
C17A 0.025(7) 0.053(7) 0.029(6) 0.011(6) -0.013(5) 0.001(6)
C18A 0.015(7) 0.068(9) 0.045(8) 0.011(7) -0.012(6) -0.009(6)
C19A 0.036(7) 0.043(7) 0.019(6) 0.013(5) 0.004(5) 0.019(5)
C20A 0.028(7) 0.047(7) 0.018(6) 0.014(5) -0.004(5) 0.007(5)
C1B 0.13(3) 0.13(2) 0.50(7) 0.10(3) -0.10(4) 0.04(2)
C2B 0.10(2) 0.110(19) 0.29(4) 0.04(2) 0.03(2) 0.064(17)
C3B 0.11(2) 0.13(2) 0.18(3) 0.040(19) 0.002(18) 0.056(17)
C4B 0.087(16) 0.27(3) 0.050(11) 0.013(16) 0.006(11) 0.097(19)
C5B 0.077(15) 0.151(19) 0.035(9) -0.007(10) 0.019(9) 0.033(14)
C6B 0.032(9) 0.085(11) 0.043(8) -0.013(8) -0.002(7) -0.019(8)
C7B 0.21(3) 0.110(17) 0.11(2) 0.047(16) 0.12(2) 0.09(2)
C8B 0.091(16) 0.14(2) 0.065(13) 0.027(13) 0.046(12) 0.052(15)
C9B 0.14(2) 0.042(9) 0.105(17) 0.030(10) 0.089(16) 0.017(12)
C10B 0.17(3) 0.075(15) 0.14(2) 0.042(15) 0.10(2) 0.053(18)
C11B 0.138(19) 0.036(9) 0.073(12) 0.013(8) 0.072(13) 0.012(10)
C12B 0.19(3) 0.104(17) 0.072(14) 0.062(14) 0.059(17) 0.097(19)
C13B 0.15(2) 0.122(17) 0.068(13) 0.049(14) 0.035(14) 0.120(18)
C14B 0.046(10) 0.092(11) 0.035(7) 0.011(8) 0.002(7) 0.042(9)
C15B 0.030(9) 0.108(14) 0.086(12) -0.041(10) -0.002(8) 0.028(9)
C16B 0.045(13) 0.17(2) 0.14(2) -0.065(17) -0.010(12) 0.052(14)
C17B 0.045(15) 0.18(3) 0.25(4) -0.06(2) -0.042(19) -0.002(16)
C18B 0.11(2) 0.32(4) 0.26(4) 0.16(3) 0.09(3) 0.13(3)
C19B 0.081(12) 0.046(8) 0.047(9) 0.022(7) 0.030(8) 0.025(8)
C20B 0.093(15) 0.050(9) 0.058(10) 0.003(8) 0.043(10) -0.007(9)
Cl1 0.056(2) 0.0558(19) 0.0358(17) 0.0095(15) 0.0123(16) 0.0014(16)
Cl2 0.043(2) 0.0534(19) 0.054(2) 0.0145(16) -0.0094(17) -0.0050(16)
Cl3 0.0298(19) 0.077(2) 0.0452(19) 0.0152(17) 0.0090(15) -0.0011(16)
Cl1A 0.0317(18) 0.0501(18) 0.0381(17) 0.0051(14) 0.0088(14) 0.0078(14)
Cl2A 0.0239(17) 0.0566(19) 0.0486(19) 0.0226(15) -0.0003(14) 0.0019(14)
Cl3A 0.0337(18) 0.062(2) 0.0354(17) 0.0165(15) 0.0123(14) 0.0134(15)
Cl1B 0.061(2) 0.0431(17) 0.0458(19) 0.0144(15) 0.0218(17) 0.0069(15)
Cl2B 0.071(3) 0.054(2) 0.051(2) 0.0141(16) 0.0285(19) 0.0038(17)
Cl3B 0.194(6) 0.061(3) 0.076(3) 0.042(2) 0.055(3) 0.040(3)
N1 0.027(6) 0.038(5) 0.023(5) 0.005(4) -0.002(4) 0.000(4)
N2 0.025(6) 0.055(7) 0.035(6) 0.022(5) 0.003(5) 0.007(5)
N1A 0.013(5) 0.058(6) 0.029(5) 0.014(5) -0.005(4) 0.000(4)
N2A 0.022(5) 0.042(5) 0.023(5) 0.002(4) 0.011(4) -0.002(4)
N1B 0.026(7) 0.107(10) 0.027(6) 0.003(6) 0.005(5) 0.006(6)
N2B 0.058(8) 0.038(6) 0.029(5) 0.015(5) 0.010(5) 0.018(5)

loop_
_atom_type_symbol
_atom_type_description
_atom_type_scat_dispersion_real
_atom_type_scat_dispersion_imag
_atom_type_scat_source
C C 0.0033 0.0016 'International Tables Vol C Tables 4.2.6.8 and 6.1.1.4'
H H 0.0000 0.0000 'International Tables Vol C Tables 4.2.6.8 and 6.1.1.4'
N N 0.0061 0.0033 'International Tables Vol C Tables 4.2.6.8 and 6.1.1.4'
Cl Cl 0.1484 0.1585 'International Tables Vol C Tables 4.2.6.8 and 6.1.1.4'
Au Au -2.0133 8.8022 'International Tables Vol C Tables 4.2.6.8 and 6.1.1.4'

loop_
_geom_angle_atom_site_label_1
_geom_angle_atom_site_label_2
_geom_angle_atom_site_label_3
_geom_angle
_geom_angle_site_symmetry_1
_geom_angle_site_symmetry_3
_geom_angle_publ_flag
N1 Au1 Cl2 177.7(3) . . ?
N1 Au1 Cl1 89.6(3) . . ?
Cl2 Au1 Cl1 89.81(13) . . ?
N1 Au1 Cl3 88.6(3) . . ?
Cl2 Au1 Cl3 91.87(13) . . ?
Cl1 Au1 Cl3 174.31(12) . . ?
N1 Au1 N2 73.8(3) . . ?
Cl2 Au1 N2 108.4(2) . . ?
Cl1 Au1 N2 93.0(2) . . ?
Cl3 Au1 N2 91.6(2) . . ?
N2A Au1A Cl2A 175.4(3) . . ?
N2A Au1A Cl1A 90.4(2) . . ?
Cl2A Au1A Cl1A 90.87(11) . . ?
N2A Au1A Cl3A 88.3(2) . . ?
Cl2A Au1A Cl3A 90.21(12) . . ?
Cl1A Au1A Cl3A 176.36(11) . . ?
N2A Au1A N1A 73.4(3) . . ?
Cl2A Au1A N1A 111.0(2) . . ?
Cl1A Au1A N1A 91.5(2) . . ?
Cl3A Au1A N1A 91.3(2) . . ?
N2B Au1B Cl3B 178.6(3) . . ?
N2B Au1B Cl2B 88.6(3) . . ?
Cl3B Au1B Cl2B 90.08(15) . . ?
N2B Au1B Cl1B 91.3(3) . . ?
Cl3B Au1B Cl1B 89.98(14) . . ?
Cl2B Au1B Cl1B 174.36(13) . . ?
N2B Au1B N1B 72.5(4) . . ?
Cl3B Au1B N1B 108.0(3) . . ?
Cl2B Au1B N1B 89.8(2) . . ?
Cl1B Au1B N1B 95.6(2) . . ?
C2 C1 H1A 109.5 . . ?
C2 C1 H1B 109.5 . . ?
H1A C1 H1B 109.5 . . ?
C2 C1 H1C 109.5 . . ?
H1A C1 H1C 109.5 . . ?
H1B C1 H1C 109.5 . . ?
C3 C2 C1 113.4(13) . . ?
C3 C2 H2A 108.9 . . ?
C1 C2 H2A 108.9 . . ?
C3 C2 H2B 108.9 . . ?
C1 C2 H2B 108.9 . . ?
H2A C2 H2B 107.7 . . ?
C2 C3 C4 113.2(11) . . ?
C2 C3 H3A 108.9 . . ?
C4 C3 H3A 108.9 . . ?
C2 C3 H3B 108.9 . . ?
C4 C3 H3B 108.9 . . ?
H3A C3 H3B 107.8 . . ?
C5 C4 C3 116.4(10) . . ?
C5 C4 H4A 108.2 . . ?
C3 C4 H4A 108.2 . . ?
C5 C4 H4B 108.2 . . ?
C3 C4 H4B 108.2 . . ?
H4A C4 H4B 107.3 . . ?
N1 C5 C6 117.9(10) . . ?
N1 C5 C4 120.1(10) . . ?
C6 C5 C4 122.0(11) . . ?
C7 C6 C5 122.3(12) . . ?
C7 C6 H6 118.8 . . ?
C5 C6 H6 118.8 . . ?
C6 C7 C8 120.0(12) . . ?
C6 C7 H7 120.0 . . ?
C8 C7 H7 120.0 . . ?
C7 C8 C20 118.0(11) . . ?
C7 C8 C9 122.2(12) . . ?
C20 C8 C9 119.8(12) . . ?
C10 C9 C8 120.6(13) . . ?
C10 C9 H9 119.7 . . ?
C8 C9 H9 119.7 . . ?
C9 C10 C11 121.5(12) . . ?
C9 C10 H10 119.2 . . ?
C11 C10 H10 119.2 . . ?
C12 C11 C10 123.4(12) . . ?
C12 C11 C19 116.4(12) . . ?
C10 C11 C19 120.2(12) . . ?
C13 C12 C11 120.5(12) . . ?
C13 C12 H12 119.8 . . ?
C11 C12 H12 119.8 . . ?
C12 C13 C14 118.4(13) . . ?
C12 C13 H13 120.8 . . ?
C14 C13 H13 120.8 . . ?
N2 C14 C13 123.1(13) . . ?
N2 C14 C15 119.0(12) . . ?
C13 C14 C15 117.9(12) . . ?
C14 C15 C16 113.1(14) . . ?
C14 C15 H15A 109.0 . . ?
C16 C15 H15A 109.0 . . ?
C14 C15 H15B 109.0 . . ?
C16 C15 H15B 109.0 . . ?
H15A C15 H15B 107.8 . . ?
C17 C16 C15 124(2) . . ?
C17 C16 H16A 106.3 . . ?
C15 C16 H16A 106.3 . . ?
C17 C16 H16B 106.2 . . ?
C15 C16 H16B 106.3 . . ?
H16A C16 H16B 106.4 . . ?
C16 C17 C18 124(3) . . ?
C16 C17 H17A 106.2 . . ?
C18 C17 H17A 106.2 . . ?
C16 C17 H17B 106.3 . . ?
C18 C17 H17B 106.3 . . ?
H17A C17 H17B 106.4 . . ?
C17 C18 H18A 109.5 . . ?
C17 C18 H18B 109.5 . . ?
H18A C18 H18B 109.5 . . ?
C17 C18 H18C 109.4 . . ?
H18A C18 H18C 109.5 . . ?
H18B C18 H18C 109.5 . . ?
N2 C19 C20 121.2(10) . . ?
N2 C19 C11 121.5(11) . . ?
C20 C19 C11 117.3(11) . . ?
N1 C20 C8 119.1(10) . . ?
N1 C20 C19 120.5(9) . . ?
C8 C20 C19 120.4(10) . . ?
C2A C1A H1A1 109.5 . . ?
C2A C1A H1A2 109.5 . . ?
H1A1 C1A H1A2 109.5 . . ?
C2A C1A H1A3 109.5 . . ?
H1A1 C1A H1A3 109.5 . . ?
H1A2 C1A H1A3 109.5 . . ?
C1A C2A C3A 106(2) . . ?
C1A C2A H2A1 110.6 . . ?
C3A C2A H2A1 110.6 . . ?
C1A C2A H2A2 110.6 . . ?
C3A C2A H2A2 110.6 . . ?
H2A1 C2A H2A2 108.8 . . ?
C4A C3A C2A 109.6(13) . . ?
C4A C3A H3A1 109.7 . . ?
C2A C3A H3A1 109.7 . . ?
C4A C3A H3A2 109.7 . . ?
C2A C3A H3A2 109.7 . . ?
H3A1 C3A H3A2 108.2 . . ?
C5A C4A C3A 112.7(11) . . ?
C5A C4A H4A1 109.1 . . ?
C3A C4A H4A1 109.1 . . ?
C5A C4A H4A2 109.1 . . ?
C3A C4A H4A2 109.1 . . ?
H4A1 C4A H4A2 107.8 . . ?
N1A C5A C6A 120.1(12) . . ?
N1A C5A C4A 117.8(11) . . ?
C6A C5A C4A 122.1(12) . . ?
C7A C6A C5A 120.2(12) . . ?
C7A C6A H6A 119.9 . . ?
C5A C6A H6A 119.9 . . ?
C6A C7A C8A 120.8(11) . . ?
C6A C7A H7A 119.6 . . ?
C8A C7A H7A 119.6 . . ?
C7A C8A C9A 123.2(12) . . ?
C7A C8A C20A 115.9(12) . . ?
C9A C8A C20A 120.9(11) . . ?
C10A C9A C8A 119.9(11) . . ?
C10A C9A H9A 120.0 . . ?
C8A C9A H9A 120.0 . . ?
C9A C10A C11A 121.5(12) . . ?
C9A C10A H10A 119.3 . . ?
C11A C10A H10A 119.3 . . ?
C19A C11A C12A 118.9(11) . . ?
C19A C11A C10A 119.9(12) . . ?
C12A C11A C10A 121.1(12) . . ?
C13A C12A C11A 120.3(11) . . ?
C13A C12A H12A 119.8 . . ?
C11A C12A H12A 119.8 . . ?
C12A C13A C14A 120.0(11) . . ?
C12A C13A H13A 120.0 . . ?
C14A C13A H13A 120.0 . . ?
N2A C14A C13A 120.6(11) . . ?
N2A C14A C15A 117.7(10) . . ?
C13A C14A C15A 121.8(10) . . ?
C14A C15A C16A 115.9(10) . . ?
C14A C15A H15C 108.3 . . ?
C16A C15A H15C 108.3 . . ?
C14A C15A H15D 108.3 . . ?
C16A C15A H15D 108.3 . . ?
H15C C15A H15D 107.4 . . ?
C15A C16A C17A 112.6(10) . . ?
C15A C16A H16C 109.1 . . ?
C17A C16A H16C 109.1 . . ?
C15A C16A H16D 109.1 . . ?
C17A C16A H16D 109.1 . . ?
H16C C16A H16D 107.8 . . ?
C18A C17A C16A 111.0(10) . . ?
C18A C17A H17C 109.4 . . ?
C16A C17A H17C 109.4 . . ?
C18A C17A H17D 109.4 . . ?
C16A C17A H17D 109.4 . . ?
H17C C17A H17D 108.0 . . ?
C17A C18A H18D 109.5 . . ?
C17A C18A H18E 109.5 . . ?
H18D C18A H18E 109.5 . . ?
C17A C18A H18F 109.5 . . ?
H18D C18A H18F 109.5 . . ?
H18E C18A H18F 109.5 . . ?
C11A C19A N2A 119.5(11) . . ?
C11A C19A C20A 120.3(10) . . ?
N2A C19A C20A 120.2(10) . . ?
N1A C20A C8A 122.9(11) . . ?
N1A C20A C19A 119.6(9) . . ?
C8A C20A C19A 117.4(11) . . ?
C2B C1B H1B1 109.5 . . ?
C2B C1B H1B2 109.5 . . ?
H1B1 C1B H1B2 109.5 . . ?
C2B C1B H1B3 109.5 . . ?
H1B1 C1B H1B3 109.5 . . ?
H1B2 C1B H1B3 109.5 . . ?
C3B C2B C1B 125(3) . . ?
C3B C2B H2B1 106.1 . . ?
C1B C2B H2B1 106.1 . . ?
C3B C2B H2B2 106.1 . . ?
C1B C2B H2B2 106.1 . . ?
H2B1 C2B H2B2 106.3 . . ?
C2B C3B C4B 113(3) . . ?
C2B C3B H3B1 109.1 . . ?
C4B C3B H3B1 109.1 . . ?
C2B C3B H3B2 109.1 . . ?
C4B C3B H3B2 109.1 . . ?
H3B1 C3B H3B2 107.8 . . ?
C5B C4B C3B 112.4(18) . . ?
C5B C4B H4B1 109.1 . . ?
C3B C4B H4B1 109.1 . . ?
C5B C4B H4B2 109.1 . . ?
C3B C4B H4B2 109.1 . . ?
H4B1 C4B H4B2 107.9 . . ?
N1B C5B C4B 118(2) . . ?
N1B C5B C6B 116.4(18) . . ?
C4B C5B C6B 125.6(19) . . ?
C7B C6B C5B 113.8(19) . . ?
C7B C6B H6B 123.1 . . ?
C5B C6B H6B 123.1 . . ?
C8B C7B C6B 139(3) . . ?
C8B C7B H7B 110.5 . . ?
C6B C7B H7B 110.5 . . ?
C7B C8B C9B 136(3) . . ?
C7B C8B C20B 105(2) . . ?
C9B C8B C20B 119(2) . . ?
C10B C9B C8B 126(2) . . ?
C10B C9B H9B 116.9 . . ?
C8B C9B H9B 116.9 . . ?
C9B C10B C11B 118(2) . . ?
C9B C10B H10B 121.1 . . ?
C11B C10B H10B 121.1 . . ?
C10B C11B C12B 118(2) . . ?
C10B C11B C19B 124(2) . . ?
C12B C11B C19B 117.9(17) . . ?
C13B C12B C11B 120.6(18) . . ?
C13B C12B H12B 119.7 . . ?
C11B C12B H12B 119.7 . . ?
C12B C13B C14B 120(2) . . ?
C12B C13B H13B 119.8 . . ?
C14B C13B H13B 119.8 . . ?
N2B C14B C13B 123.3(19) . . ?
N2B C14B C15B 116.3(13) . . ?
C13B C14B C15B 120.3(17) . . ?
C16B C15B C14B 118.5(19) . . ?
C16B C15B H15E 107.7 . . ?
C14B C15B H15E 107.7 . . ?
C16B C15B H15F 107.7 . . ?
C14B C15B H15F 107.7 . . ?
H15E C15B H15F 107.1 . . ?
C15B C16B C17B 114(2) . . ?
C15B C16B H16E 108.8 . . ?
C17B C16B H16E 108.8 . . ?
C15B C16B H16F 108.8 . . ?
C17B C16B H16F 108.8 . . ?
H16E C16B H16F 107.7 . . ?
C18B C17B C16B 120(3) . . ?
C18B C17B H17E 107.2 . . ?
C16B C17B H17E 107.2 . . ?
C18B C17B H17F 107.2 . . ?
C16B C17B H17F 107.2 . . ?
H17E C17B H17F 106.8 . . ?
C17B C18B H18G 109.5 . . ?
C17B C18B H18H 109.5 . . ?
H18G C18B H18H 109.5 . . ?
C17B C18B H18I 109.5 . . ?
H18G C18B H18I 109.5 . . ?
H18H C18B H18I 109.5 . . ?
N2B C19B C20B 123.4(12) . . ?
N2B C19B C11B 117.3(16) . . ?
C20B C19B C11B 119.3(16) . . ?
N1B C20B C19B 118.8(13) . . ?
N1B C20B C8B 127.2(18) . . ?
C19B C20B C8B 114.0(17) . . ?
C5 N1 C20 122.7(9) . . ?
C5 N1 Au1 117.1(7) . . ?
C20 N1 Au1 120.3(7) . . ?
C14 N2 C19 120.1(11) . . ?
C14 N2 Au1 136.0(9) . . ?
C19 N2 Au1 103.8(7) . . ?
C5A N1A C20A 120.1(10) . . ?
C5A N1A Au1A 133.8(8) . . ?
C20A N1A Au1A 104.6(7) . . ?
C14A N2A C19A 120.6(10) . . ?
C14A N2A Au1A 119.6(8) . . ?
C19A N2A Au1A 119.4(7) . . ?
C5B N1B C20B 118.9(17) . . ?
C5B N1B Au1B 135.7(14) . . ?
C20B N1B Au1B 104.7(10) . . ?
C14B N2B C19B 120.5(12) . . ?
C14B N2B Au1B 119.7(10) . . ?
C19B N2B Au1B 119.7(9) . . ?

loop_
_geom_bond_atom_site_label_1
_geom_bond_atom_site_label_2
_geom_bond_distance
_geom_bond_site_symmetry_2
_geom_bond_publ_flag
Au1 N1 2.066(9) . ?
Au1 Cl2 2.273(3) . ?
Au1 Cl1 2.291(3) . ?
Au1 Cl3 2.296(3) . ?
Au1 N2 2.597(9) . ?
Au1A N2A 2.064(9) . ?
Au1A Cl2A 2.268(3) . ?
Au1A Cl1A 2.284(3) . ?
Au1A Cl3A 2.288(3) . ?
Au1A N1A 2.590(9) . ?
Au1B N2B 2.089(9) . ?
Au1B Cl3B 2.262(4) . ?
Au1B Cl2B 2.276(3) . ?
Au1B Cl1B 2.300(3) . ?
Au1B N1B 2.594(12) . ?
C1 C2 1.506(19) . ?
C1 H1A 0.9800 . ?
C1 H1B 0.9800 . ?
C1 H1C 0.9800 . ?
C2 C3 1.504(18) . ?
C2 H2A 0.9900 . ?
C2 H2B 0.9900 . ?
C3 C4 1.548(15) . ?
C3 H3A 0.9900 . ?
C3 H3B 0.9900 . ?
C4 C5 1.493(15) . ?
C4 H4A 0.9900 . ?
C4 H4B 0.9900 . ?
C5 N1 1.338(14) . ?
C5 C6 1.404(16) . ?
C6 C7 1.335(16) . ?
C6 H6 0.9500 . ?
C7 C8 1.409(17) . ?
C7 H7 0.9500 . ?
C8 C20 1.412(16) . ?
C8 C9 1.432(17) . ?
C9 C10 1.333(18) . ?
C9 H9 0.9500 . ?
C10 C11 1.427(18) . ?
C10 H10 0.9500 . ?
C11 C12 1.410(17) . ?
C11 C19 1.436(15) . ?
C12 C13 1.337(19) . ?
C12 H12 0.9500 . ?
C13 C14 1.434(18) . ?
C13 H13 0.9500 . ?
C14 N2 1.274(15) . ?
C14 C15 1.518(18) . ?
C15 C16 1.53(2) . ?
C15 H15A 0.9900 . ?
C15 H15B 0.9900 . ?
C16 C17 1.17(3) . ?
C16 H16A 0.9900 . ?
C16 H16B 0.9900 . ?
C17 C18 1.48(3) . ?
C17 H17A 0.9900 . ?
C17 H17B 0.9900 . ?
C18 H18A 0.9800 . ?
C18 H18B 0.9800 . ?
C18 H18C 0.9800 . ?
C19 N2 1.343(15) . ?
C19 C20 1.436(16) . ?
C20 N1 1.379(13) . ?
C1A C2A 1.43(3) . ?
C1A H1A1 0.9800 . ?
C1A H1A2 0.9800 . ?
C1A H1A3 0.9800 . ?
C2A C3A 1.73(3) . ?
C2A H2A1 0.9900 . ?
C2A H2A2 0.9900 . ?
C3A C4A 1.508(17) . ?
C3A H3A1 0.9900 . ?
C3A H3A2 0.9900 . ?
C4A C5A 1.489(17) . ?
C4A H4A1 0.9900 . ?
C4A H4A2 0.9900 . ?
C5A N1A 1.336(15) . ?
C5A C6A 1.415(17) . ?
C6A C7A 1.363(18) . ?
C6A H6A 0.9500 . ?
C7A C8A 1.396(17) . ?
C7A H7A 0.9500 . ?
C8A C9A 1.428(17) . ?
C8A C20A 1.429(15) . ?
C9A C10A 1.325(17) . ?
C9A H9A 0.9500 . ?
C10A C11A 1.444(16) . ?
C10A H10A 0.9500 . ?
C11A C19A 1.377(15) . ?
C11A C12A 1.416(17) . ?
C12A C13A 1.362(16) . ?
C12A H12A 0.9500 . ?
C13A C14A 1.390(16) . ?
C13A H13A 0.9500 . ?
C14A N2A 1.348(14) . ?
C14A C15A 1.505(15) . ?
C15A C16A 1.519(15) . ?
C15A H15C 0.9900 . ?
C15A H15D 0.9900 . ?
C16A C17A 1.535(16) . ?
C16A H16C 0.9900 . ?
C16A H16D 0.9900 . ?
C17A C18A 1.514(15) . ?
C17A H17C 0.9900 . ?
C17A H17D 0.9900 . ?
C18A H18D 0.9800 . ?
C18A H18E 0.9800 . ?
C18A H18F 0.9800 . ?
C19A N2A 1.408(13) . ?
C19A C20A 1.439(16) . ?
C20A N1A 1.342(14) . ?
C1B C2B 1.42(3) . ?
C1B H1B1 0.9800 . ?
C1B H1B2 0.9800 . ?
C1B H1B3 0.9800 . ?
C2B C3B 1.34(3) . ?
C2B H2B1 0.9900 . ?
C2B H2B2 0.9900 . ?
C3B C4B 1.55(3) . ?
C3B H3B1 0.9900 . ?
C3B H3B2 0.9900 . ?
C4B C5B 1.46(3) . ?
C4B H4B1 0.9900 . ?
C4B H4B2 0.9900 . ?
C5B N1B 1.34(2) . ?
C5B C6B 1.57(3) . ?
C6B C7B 1.29(2) . ?
C6B H6B 0.9500 . ?
C7B C8B 1.27(3) . ?
C7B H7B 0.9500 . ?
C8B C9B 1.35(3) . ?
C8B C20B 1.53(3) . ?
C9B C10B 1.29(3) . ?
C9B H9B 0.9500 . ?
C10B C11B 1.35(3) . ?
C10B H10B 0.9500 . ?
C11B C12B 1.42(3) . ?
C11B C19B 1.44(2) . ?
C12B C13B 1.28(3) . ?
C12B H12B 0.9500 . ?
C13B C14B 1.35(2) . ?
C13B H13B 0.9500 . ?
C14B N2B 1.324(16) . ?
C14B C15B 1.53(2) . ?
C15B C16B 1.50(2) . ?
C15B H15E 0.9900 . ?
C15B H15F 0.9900 . ?
C16B C17B 1.51(4) . ?
C16B H16E 0.9900 . ?
C16B H16F 0.9900 . ?
C17B C18B 1.38(3) . ?
C17B H17E 0.9900 . ?
C17B H17F 0.9900 . ?
C18B H18G 0.9800 . ?
C18B H18H 0.9800 . ?
C18B H18I 0.9800 . ?
C19B N2B 1.355(18) . ?
C19B C20B 1.39(2) . ?
C20B N1B 1.367(19) . ?

loop_
_geom_torsion_atom_site_label_1
_geom_torsion_atom_site_label_2
_geom_torsion_atom_site_label_3
_geom_torsion_atom_site_label_4
_geom_torsion
_geom_torsion_site_symmetry_1
_geom_torsion_site_symmetry_2
_geom_torsion_site_symmetry_3
_geom_torsion_site_symmetry_4
_geom_torsion_publ_flag
C1 C2 C3 C4 -178.8(13) . . . . ?
C2 C3 C4 C5 172.2(11) . . . . ?
C3 C4 C5 N1 180.0(11) . . . . ?
C3 C4 C5 C6 -0.9(17) . . . . ?
N1 C5 C6 C7 0.8(18) . . . . ?
C4 C5 C6 C7 -178.4(11) . . . . ?
C5 C6 C7 C8 -1.4(18) . . . . ?
C6 C7 C8 C20 1.4(17) . . . . ?
C6 C7 C8 C9 -178.9(11) . . . . ?
C7 C8 C9 C10 177.3(12) . . . . ?
C20 C8 C9 C10 -3.1(19) . . . . ?
C8 C9 C10 C11 4(2) . . . . ?
C9 C10 C11 C12 176.4(12) . . . . ?
C9 C10 C11 C19 -2.4(19) . . . . ?
C10 C11 C12 C13 -175.9(12) . . . . ?
C19 C11 C12 C13 2.9(18) . . . . ?
C11 C12 C13 C14 -1(2) . . . . ?
C12 C13 C14 N2 -1(2) . . . . ?
C12 C13 C14 C15 179.9(13) . . . . ?
N2 C14 C15 C16 -94.6(17) . . . . ?
C13 C14 C15 C16 84.0(17) . . . . ?
C14 C15 C16 C17 -109(5) . . . . ?
C15 C16 C17 C18 175(4) . . . . ?
C12 C11 C19 N2 -2.2(17) . . . . ?
C10 C11 C19 N2 176.7(11) . . . . ?
C12 C11 C19 C20 -179.9(11) . . . . ?
C10 C11 C19 C20 -1.0(16) . . . . ?
C7 C8 C20 N1 -0.8(16) . . . . ?
C9 C8 C20 N1 179.5(10) . . . . ?
C7 C8 C20 C19 179.3(11) . . . . ?
C9 C8 C20 C19 -0.4(17) . . . . ?
N2 C19 C20 N1 4.6(17) . . . . ?
C11 C19 C20 N1 -177.6(10) . . . . ?
N2 C19 C20 C8 -175.4(10) . . . . ?
C11 C19 C20 C8 2.3(16) . . . . ?
C1A C2A C3A C4A -65(2) . . . . ?
C2A C3A C4A C5A -166.0(13) . . . . ?
C3A C4A C5A N1A 77.5(15) . . . . ?
C3A C4A C5A C6A -103.6(14) . . . . ?
N1A C5A C6A C7A -1.7(19) . . . . ?
C4A C5A C6A C7A 179.5(12) . . . . ?
C5A C6A C7A C8A 0.2(19) . . . . ?
C6A C7A C8A C9A -178.9(12) . . . . ?
C6A C7A C8A C20A 2.1(18) . . . . ?
C7A C8A C9A C10A 177.3(12) . . . . ?
C20A C8A C9A C10A -3.7(18) . . . . ?
C8A C9A C10A C11A 2.5(19) . . . . ?
C9A C10A C11A C19A 0.7(18) . . . . ?
C9A C10A C11A C12A -179.4(12) . . . . ?
C19A C11A C12A C13A 0.5(18) . . . . ?
C10A C11A C12A C13A -179.4(11) . . . . ?
C11A C12A C13A C14A 1.6(18) . . . . ?
C12A C13A C14A N2A -1.3(17) . . . . ?
C12A C13A C14A C15A 177.1(11) . . . . ?
N2A C14A C15A C16A -180.0(10) . . . . ?
C13A C14A C15A C16A 1.6(16) . . . . ?
C14A C15A C16A C17A 177.9(10) . . . . ?
C15A C16A C17A C18A 171.4(10) . . . . ?
C12A C11A C19A N2A -2.9(16) . . . . ?
C10A C11A C19A N2A 177.0(10) . . . . ?
C12A C11A C19A C20A 177.4(11) . . . . ?
C10A C11A C19A C20A -2.7(17) . . . . ?
C7A C8A C20A N1A -3.2(17) . . . . ?
C9A C8A C20A N1A 177.7(11) . . . . ?
C7A C8A C20A C19A -179.2(10) . . . . ?
C9A C8A C20A C19A 1.7(17) . . . . ?
C11A C19A C20A N1A -174.7(10) . . . . ?
N2A C19A C20A N1A 5.6(16) . . . . ?
C11A C19A C20A C8A 1.5(16) . . . . ?
N2A C19A C20A C8A -178.2(10) . . . . ?
C1B C2B C3B C4B -69(5) . . . . ?
C2B C3B C4B C5B 173(2) . . . . ?
C3B C4B C5B N1B 73(2) . . . . ?
C3B C4B C5B C6B -103(2) . . . . ?
N1B C5B C6B C7B 3(2) . . . . ?
C4B C5B C6B C7B 178.7(17) . . . . ?
C5B C6B C7B C8B -6(3) . . . . ?
C6B C7B C8B C9B -172(2) . . . . ?
C6B C7B C8B C20B 6(3) . . . . ?
C7B C8B C9B C10B -180(2) . . . . ?
C20B C8B C9B C10B 2(3) . . . . ?
C8B C9B C10B C11B -2(3) . . . . ?
C9B C10B C11B C12B 179.6(19) . . . . ?
C9B C10B C11B C19B 1(3) . . . . ?
C10B C11B C12B C13B -178(2) . . . . ?
C19B C11B C12B C13B 0(3) . . . . ?
C11B C12B C13B C14B 3(3) . . . . ?
C12B C13B C14B N2B -4(3) . . . . ?
C12B C13B C14B C15B 173.0(18) . . . . ?
N2B C14B C15B C16B -179.9(13) . . . . ?
C13B C14B C15B C16B 3(2) . . . . ?
C14B C15B C16B C17B -168.7(17) . . . . ?
C15B C16B C17B C18B 174(2) . . . . ?
C10B C11B C19B N2B 176.9(15) . . . . ?
C12B C11B C19B N2B -1(2) . . . . ?
C10B C11B C19B C20B -2(2) . . . . ?
C12B C11B C19B C20B 179.6(15) . . . . ?
N2B C19B C20B N1B 5(2) . . . . ?
C11B C19B C20B N1B -176.0(12) . . . . ?
N2B C19B C20B C8B -176.3(12) . . . . ?
C11B C19B C20B C8B 2.7(19) . . . . ?
C7B C8B C20B N1B -3(2) . . . . ?
C9B C8B C20B N1B 175.6(15) . . . . ?
C7B C8B C20B C19B 178.8(15) . . . . ?
C9B C8B C20B C19B -3(2) . . . . ?
C6 C5 N1 C20 -0.1(17) . . . . ?
C4 C5 N1 C20 179.1(10) . . . . ?
C6 C5 N1 Au1 178.4(8) . . . . ?
C4 C5 N1 Au1 -2.4(14) . . . . ?
C8 C20 N1 C5 0.2(16) . . . . ?
C19 C20 N1 C5 -179.9(11) . . . . ?
C8 C20 N1 Au1 -178.3(8) . . . . ?
C19 C20 N1 Au1 1.6(14) . . . . ?
Cl2 Au1 N1 C5 -15(7) . . . . ?
Cl1 Au1 N1 C5 -89.1(8) . . . . ?
Cl3 Au1 N1 C5 85.6(8) . . . . ?
N2 Au1 N1 C5 177.7(9) . . . . ?
Cl2 Au1 N1 C20 163(6) . . . . ?
Cl1 Au1 N1 C20 89.5(8) . . . . ?
Cl3 Au1 N1 C20 -95.8(8) . . . . ?
N2 Au1 N1 C20 -3.7(8) . . . . ?
C13 C14 N2 C19 2.3(19) . . . . ?
C15 C14 N2 C19 -179.1(11) . . . . ?
C13 C14 N2 Au1 -172.3(9) . . . . ?
C15 C14 N2 Au1 6.3(19) . . . . ?
C20 C19 N2 C14 177.3(11) . . . . ?
C11 C19 N2 C14 -0.4(17) . . . . ?
C20 C19 N2 Au1 -6.6(12) . . . . ?
C11 C19 N2 Au1 175.7(9) . . . . ?
N1 Au1 N2 C14 -179.4(13) . . . . ?
Cl2 Au1 N2 C14 1.1(13) . . . . ?
Cl1 Au1 N2 C14 91.9(12) . . . . ?
Cl3 Au1 N2 C14 -91.4(12) . . . . ?
N1 Au1 N2 C19 5.4(7) . . . . ?
Cl2 Au1 N2 C19 -174.1(6) . . . . ?
Cl1 Au1 N2 C19 -83.3(7) . . . . ?
Cl3 Au1 N2 C19 93.4(7) . . . . ?
C6A C5A N1A C20A 0.6(17) . . . . ?
C4A C5A N1A C20A 179.5(11) . . . . ?
C6A C5A N1A Au1A -163.2(8) . . . . ?
C4A C5A N1A Au1A 15.7(17) . . . . ?
C8A C20A N1A C5A 1.9(17) . . . . ?
C19A C20A N1A C5A 177.8(10) . . . . ?
C8A C20A N1A Au1A 169.9(9) . . . . ?
C19A C20A N1A Au1A -14.2(12) . . . . ?
N2A Au1A N1A C5A 179.9(11) . . . . ?
Cl2A Au1A N1A C5A 1.3(11) . . . . ?
Cl1A Au1A N1A C5A -90.2(11) . . . . ?
Cl3A Au1A N1A C5A 92.1(11) . . . . ?
N2A Au1A N1A C20A 14.3(7) . . . . ?
Cl2A Au1A N1A C20A -164.2(7) . . . . ?
Cl1A Au1A N1A C20A 104.2(7) . . . . ?
Cl3A Au1A N1A C20A -73.5(7) . . . . ?
C13A C14A N2A C19A -1.2(16) . . . . ?
C15A C14A N2A C19A -179.6(9) . . . . ?
C13A C14A N2A Au1A 171.4(8) . . . . ?
C15A C14A N2A Au1A -7.0(13) . . . . ?
C11A C19A N2A C14A 3.3(15) . . . . ?
C20A C19A N2A C14A -177.0(10) . . . . ?
C11A C19A N2A Au1A -169.3(8) . . . . ?
C20A C19A N2A Au1A 10.4(13) . . . . ?
Cl2A Au1A N2A C14A -23(4) . . . . ?
Cl1A Au1A N2A C14A 83.2(8) . . . . ?
Cl3A Au1A N2A C14A -93.4(8) . . . . ?
N1A Au1A N2A C14A 174.7(8) . . . . ?
Cl2A Au1A N2A C19A 150(3) . . . . ?
Cl1A Au1A N2A C19A -104.1(7) . . . . ?
Cl3A Au1A N2A C19A 79.3(7) . . . . ?
N1A Au1A N2A C19A -12.7(7) . . . . ?
C4B C5B N1B C20B -177.4(14) . . . . ?
C6B C5B N1B C20B -1.1(18) . . . . ?
C4B C5B N1B Au1B 14(2) . . . . ?
C6B C5B N1B Au1B -169.4(9) . . . . ?
C19B C20B N1B C5B 179.7(13) . . . . ?
C8B C20B N1B C5B 1(2) . . . . ?
C19B C20B N1B Au1B -8.8(15) . . . . ?
C8B C20B N1B Au1B 172.8(13) . . . . ?
N2B Au1B N1B C5B 177.1(13) . . . . ?
Cl3B Au1B N1B C5B -1.4(13) . . . . ?
Cl2B Au1B N1B C5B 88.6(13) . . . . ?
Cl1B Au1B N1B C5B -93.2(13) . . . . ?
N2B Au1B N1B C20B 7.7(8) . . . . ?
Cl3B Au1B N1B C20B -170.8(8) . . . . ?
Cl2B Au1B N1B C20B -80.8(8) . . . . ?
Cl1B Au1B N1B C20B 97.4(8) . . . . ?
C13B C14B N2B C19B 3(2) . . . . ?
C15B C14B N2B C19B -174.6(12) . . . . ?
C13B C14B N2B Au1B 178.0(12) . . . . ?
C15B C14B N2B Au1B 0.9(15) . . . . ?
C20B C19B N2B C14B 179.1(13) . . . . ?
C11B C19B N2B C14B 0.2(18) . . . . ?
C20B C19B N2B Au1B 3.7(18) . . . . ?
C11B C19B N2B Au1B -175.3(9) . . . . ?
Cl3B Au1B N2B C14B -72(14) . . . . ?
Cl2B Au1B N2B C14B -91.3(9) . . . . ?
Cl1B Au1B N2B C14B 83.1(9) . . . . ?
N1B Au1B N2B C14B 178.5(10) . . . . ?
Cl3B Au1B N2B C19B 104(14) . . . . ?
Cl2B Au1B N2B C19B 84.2(9) . . . . ?
Cl1B Au1B N2B C19B -101.4(9) . . . . ?
N1B Au1B N2B C19B -6.0(9) . . . . ?
